data_1559166
loop_
_publ_author_name
'Lehtonen, Ari'
'Sillanpaa, Reijo'

_publ_section_title
;
 Synthesis and Crystal Structure of Two Copper(II) Halide Complexes with
 trans-1,2-Cycloheptanediol
;
_journal_name_full 'Acta Chemica Scandinavica'
_journal_page_first 249
_journal_page_last 254
_journal_paper_doi 10.3891/acta.chem.scand.46-0249
_journal_volume 46
_journal_year 1992
_chemical_formula_sum 'C14 H28 Cl2 Cu O4'
_chemical_formula_weight 394.82
_chemical_name_common
;
CuCl2.2t-chpd
;
_space_group_IT_number 14
_space_group_name_Hall '-P 2yn'
_space_group_name_H-M_alt 'P 1 21/n 1'
_symmetry_cell_setting monoclinic
_symmetry_Int_Tables_number 14
_symmetry_space_group_name_Hall '-P 2yn'
_symmetry_space_group_name_H-M 'P 1 21/n 1'
_cell_angle_alpha 90.
_cell_angle_beta 105.93(4)
_cell_angle_gamma 90.
_cell_formula_units_Z 4
_cell_length_a 15.318(8)
_cell_length_b 7.781(2)
_cell_length_c 15.682(8)
_cell_volume 1797.3(14)
_diffrn_ambient_temperature 296
_diffrn_radiation_probe x-ray
_diffrn_radiation_type MoK\a
_diffrn_radiation_wavelength 0.71069
_exptl_absorpt_coefficient_mu 1.528
_exptl_crystal_density_diffrn 1.459
_exptl_crystal_F_000 828
_refine_ls_number_parameters 274
_refine_ls_number_reflns 2202
_refine_ls_R_factor_gt 0.038
_refine_ls_wR_factor_gt 0.044
_cod_data_source_file Acta-Chem-Scand-1992-46-249-1.cif
_cod_data_source_block 1
_cod_original_cell_volume 1797.4(14)
_cod_original_sg_symbol_H-M 'P 21/n'
_cod_database_code 1559166

loop_
_space_group_symop_id
_space_group_symop_operation_xyz
1 x,y,z
2 1/2-x,1/2+y,1/2-z
3 -x,-y,-z
4 1/2+x,1/2-y,1/2+z

loop_
_atom_site_label
_atom_site_type_symbol
_atom_site_thermal_displace_type
_atom_site_fract_x
_atom_site_fract_y
_atom_site_fract_z
_atom_site_occupancy
_atom_site_U_iso_or_equiv
_atom_site_calc_flag
_atom_site_refinement_flags
_atom_site_disorder_assembly
_atom_site_disorder_group
Cu Cu Uiso 0.00965(4) 0.28334(7) 0.54245(4) 1.000 0.0367(3) . . . .
Cl1 Cl Uiso -0.08649(7) 0.39780(10) 0.41873(8) 1.000 0.0421(6) . . . .
Cl2 Cl Uiso -0.08682(8) 0.26860(10) 0.62471(9) 1.000 0.0527(6) . . . .
O1 O Uiso 0.0959(2) 0.2147(5) 0.4767(2) 1.000 0.0405(13) . . . .
O2 O Uiso 0.1024(2) 0.1557(4) 0.6346(2) 1.000 0.043(3) . . . .
C1 C Uiso 0.1869(3) 0.1834(6) 0.5319(3) 1.000 0.039(3) . . . .
C2 C Uiso 0.1739(3) 0.0707(6) 0.6047(3) 1.000 0.041(3) . . . .
C3 C Uiso 0.2565(4) 0.0401(7) 0.6803(3) 1.000 0.052(3) . . . .
O3 O Uiso 0.1001(3) 0.3537(4) 0.3254(2) 1.000 0.0456(13) . . . .
O4 O Uiso -0.0539(2) 0.1132(4) 0.2780(2) 1.000 0.0481(13) . . . .
C4 C Uiso 0.3204(4) -0.0973(9) 0.6675(5) 1.000 0.074(4) . . . .
C5 C Uiso 0.3520(5) -0.0936(8) 0.5846(4) 1.000 0.075(4) . . . .
C6 C Uiso 0.3428(3) 0.0709(8) 0.5324(4) 1.000 0.055(4) . . . .
C7 C Uiso 0.2472(3) 0.1150(7) 0.4796(3) 1.000 0.047(3) . . . .
C8 C Uiso 0.0541(3) 0.3005(6) 0.2373(3) 1.000 0.042(3) . . . .
C9 C Uiso 0.0257(3) 0.1156(6) 0.2452(3) 1.000 0.039(3) . . . .
C10 C Uiso 0.0034(4) 0.0092(7) 0.1608(4) 1.000 0.053(3) . . . .
C11 C Uiso 0.0883(5) -0.0725(8) 0.1430(5) 1.000 0.074(4) . . . .
C12 C Uiso 0.1496(5) 0.0520(10) 0.1123(5) 1.000 0.079(4) . . . .
C13 C Uiso 0.1828(4) 0.2050(10) 0.1741(6) 1.000 0.086(5) . . . .
C14 C Uiso 0.1106(5) 0.3349(8) 0.1748(4) 1.000 0.067(4) . . . .
H1 H Uiso 0.102(4) 0.254(7) 0.444(3) 1.000 0.0456 . . . .
H2 H Uiso 0.081(3) 0.113(7) 0.655(3) 1.000 0.0469 . . . .
H3 H Uiso 0.210(3) 0.304(6) 0.560(3) 1.000 0.0481 . . . .
H4 H Uiso 0.146(3) -0.045(6) 0.574(3) 1.000 0.0456 . . . .
H5 H Uiso 0.236(3) 0.022(6) 0.731(3) 1.000 0.0608 . . . .
H6 H Uiso 0.296(3) 0.148(7) 0.697(3) 1.000 0.0608 . . . .
H7 H Uiso 0.378(4) -0.107(7) 0.726(3) 1.000 0.0836 . . . .
H8 H Uiso 0.290(4) -0.198(8) 0.665(4) 1.000 0.0887 . . . .
H9 H Uiso 0.410(4) -0.137(8) 0.600(3) 1.000 0.0823 . . . .
H10 H Uiso 0.312(4) -0.168(8) 0.546(4) 1.000 0.0887 . . . .
H11 H Uiso 0.380(3) 0.072(6) 0.494(3) 1.000 0.0659 . . . .
H12 H Uiso 0.365(3) 0.164(7) 0.575(3) 1.000 0.0659 . . . .
H13 H Uiso 0.251(3) 0.207(6) 0.436(3) 1.000 0.0545 . . . .
H14 H Uiso 0.221(3) 0.023(6) 0.447(3) 1.000 0.0545 . . . .
H15 H Uiso 0.088(4) 0.438(6) 0.327(3) 1.000 0.0532 . . . .
H16 H Uiso -0.049(3) 0.187(6) 0.318(3) 1.000 0.0583 . . . .
H17 H Uiso -0.002(3) 0.367(6) 0.215(3) 1.000 0.0557 . . . .
H18 H Uiso 0.080(3) 0.066(6) 0.290(3) 1.000 0.0481 . . . .
H19 H Uiso -0.032(3) 0.078(7) 0.109(3) 1.000 0.0659 . . . .
H20 H Uiso -0.037(3) -0.082(6) 0.171(3) 1.000 0.0659 . . . .
H21 H Uiso 0.129(3) -0.128(7) 0.204(4) 1.000 0.0836 . . . .
H22 H Uiso 0.060(3) -0.162(7) 0.095(3) 1.000 0.0836 . . . .
H23 H Uiso 0.115(4) 0.101(8) 0.053(4) 1.000 0.0925 . . . .
H24 H Uiso 0.202(4) -0.012(8) 0.110(4) 1.000 0.0925 . . . .
H25 H Uiso 0.212(4) 0.163(8) 0.243(4) 1.000 0.0975 . . . .
H26 H Uiso 0.221(4) 0.254(9) 0.165(4) 1.000 0.0975 . . . .
H27 H Uiso 0.075(3) 0.339(7) 0.110(3) 1.000 0.0735 . . . .
H28 H Uiso 0.142(3) 0.448(7) 0.197(3) 1.000 0.0735 . . . .

loop_
_atom_type_symbol
_atom_type_description
_atom_type_scat_dispersion_real
_atom_type_scat_dispersion_imag
_atom_type_scat_source
C C 0.0033 0.0016 ' International Tables Vol C Tables 4.2.6.8 and 6.1.1.4'
H H 0.0000 0.0000 ' International Tables Vol C Tables 4.2.6.8 and 6.1.1.4'
Cl Cl 0.1484 0.1585 ' International Tables Vol C Tables 4.2.6.8 and 6.1.1.4'
Cu Cu 0.3201 1.2651 ' International Tables Vol C Tables 4.2.6.8 and 6.1.1.4'
O O 0.0106 0.0060 ' International Tables Vol C Tables 4.2.6.8 and 6.1.1.4'

loop_
_geom_angle_atom_site_label_1
_geom_angle_atom_site_label_2
_geom_angle_atom_site_label_3
_geom_angle
_geom_angle_site_symmetry_1
_geom_angle_site_symmetry_2
_geom_angle_site_symmetry_3
_geom_angle_publ_flag
Cl1 Cu Cl2 97.93(6) . . . yes
Cl1 Cu O1 91.73(11) . . . yes
Cl1 Cu O2 169.01(11) . . . yes
Cl1 Cu Cl1 88.45(5) . . 3_566 yes
Cl2 Cu O1 161.07(12) . . . yes
Cl2 Cu O2 90.50(11) . . . yes
Cl1 Cu Cl2 103.41(6) 3_566 . . yes
O1 Cu O2 78.24(14) . . . yes
Cl1 Cu O1 93.04(12) 3_566 . . yes
Cl1 Cu O2 96.48(10) 3_566 . . yes
Cu Cl1 Cu 91.55(6) . . 3_566 yes
Cu O1 C1 114.2(3) . . . yes
Cu O2 C2 116.2(3) . . . yes
Cu O1 H1 125(5) . . . no
C1 O1 H1 104(5) . . . no
C2 O2 H2 118(5) . . . no
Cu O2 H2 106(5) . . . no
O1 C1 C7 111.8(4) . . . yes
C2 C1 C7 116.3(4) . . . no
O1 C1 C2 104.3(4) . . . yes
O2 C2 C1 104.4(4) . . . yes
O2 C2 C3 111.3(4) . . . yes
C1 C2 C3 115.9(4) . . . no
C2 C3 C4 116.6(5) . . . no
C3 C4 C5 118.5(6) . . . no
C4 C5 C6 118.8(6) . . . no
C5 C6 C7 115.0(5) . . . no
C1 C7 C6 115.7(4) . . . no
O1 C1 H3 105(3) . . . no
C2 C1 H3 108(2) . . . no
C7 C1 H3 111(3) . . . no
O2 C2 H4 107(3) . . . no
C1 C2 H4 106(3) . . . no
C3 C2 H4 112(3) . . . no
C2 C3 H5 107(3) . . . no
C2 C3 H6 113(3) . . . no
C4 C3 H5 113(3) . . . no
C4 C3 H6 105(3) . . . no
H5 C3 H6 103(4) . . . no
C8 O3 H15 104(4) . . . no
C3 C4 H8 106(4) . . . no
C5 C4 H7 111(3) . . . no
C5 C4 H8 105(4) . . . no
H7 C4 H8 105(5) . . . no
C3 C4 H7 110(3) . . . no
C9 O4 H16 110(3) . . . no
C4 C5 H9 106(3) . . . no
C6 C5 H10 103(4) . . . no
C4 C5 H10 104(4) . . . no
C6 C5 H9 113(4) . . . no
H9 C5 H10 111(5) . . . no
C5 C6 H12 107(3) . . . no
C7 C6 H11 108(3) . . . no
H11 C6 H12 106(4) . . . no
C7 C6 H12 108(3) . . . no
C5 C6 H11 112(3) . . . no
C1 C7 H13 106(3) . . . no
C6 C7 H14 110(3) . . . no
H13 C7 H14 106(4) . . . no
C1 C7 H14 110(3) . . . no
C6 C7 H13 108(3) . . . no
O3 C8 C9 105.8(4) . . . yes
O3 C8 C14 111.1(4) . . . yes
C9 C8 C14 116.9(4) . . . no
O4 C9 C8 109.2(4) . . . yes
C8 C9 C10 116.5(4) . . . no
O4 C9 C10 107.0(4) . . . yes
C9 C10 C11 112.6(5) . . . no
C10 C11 C12 114.9(5) . . . no
C11 C12 C13 115.0(6) . . . no
C12 C13 C14 114.3(6) . . . no
C8 C14 C13 116.3(5) . . . no
O3 C8 H17 110(3) . . . no
C9 C8 H17 107(3) . . . no
C14 C8 H17 106(3) . . . no
O4 C9 H18 111(3) . . . no
C8 C9 H18 103(3) . . . no
C10 C9 H18 110(3) . . . no
C9 C10 H19 111(3) . . . no
C9 C10 H20 105(3) . . . no
C11 C10 H19 112(3) . . . no
C11 C10 H20 109(3) . . . no
H19 C10 H20 107(4) . . . no
C10 C11 H21 108(3) . . . no
C10 C11 H22 102(3) . . . no
C12 C11 H21 106(3) . . . no
C12 C11 H22 112(3) . . . no
H21 C11 H22 114(4) . . . no
C11 C12 H23 109(4) . . . no
C11 C12 H24 106(4) . . . no
C13 C12 H23 107(4) . . . no
C13 C12 H24 107(4) . . . no
H23 C12 H24 113(5) . . . no
C12 C13 H25 112(3) . . . no
C12 C13 H26 115(5) . . . no
C14 C13 H25 107(3) . . . no
C14 C13 H26 106(5) . . . no
H25 C13 H26 102(6) . . . no
C8 C14 H27 114(3) . . . no
C8 C14 H28 104(3) . . . no
C13 C14 H27 102(3) . . . no
C13 C14 H28 108(3) . . . no
H27 C14 H28 113(4) . . . no

loop_
_geom_bond_atom_site_label_1
_geom_bond_atom_site_label_2
_geom_bond_distance
_geom_bond_site_symmetry_1
_geom_bond_site_symmetry_2
_geom_bond_publ_flag
Cu Cl1 2.2711(17) . . yes
Cu Cl2 2.2153(19) . . yes
Cu O1 1.960(3) . . yes
Cu O2 1.992(3) . . yes
Cu Cl1 2.7420(18) . 3_566 yes
O1 C1 1.446(6) . . yes
O2 C2 1.462(6) . . yes
O1 H1 0.63(5) . . no
O2 H2 0.62(5) . . no
C1 C7 1.492(7) . . no
C1 C2 1.496(7) . . no
C2 C3 1.497(7) . . no
C3 C4 1.500(9) . . no
O3 C8 1.429(6) . . yes
C4 C5 1.507(10) . . no
O4 C9 1.448(6) . . yes
C5 C6 1.505(9) . . no
C6 C7 1.511(7) . . no
C1 H3 1.06(5) . . no
C2 H4 1.06(5) . . no
O3 H15 0.68(5) . . no
C3 H5 0.94(5) . . no
C3 H6 1.03(5) . . no
C4 H7 1.09(5) . . no
C4 H8 0.91(6) . . no
O4 H16 0.84(5) . . no
C5 H10 0.94(6) . . no
C5 H9 0.92(6) . . no
C6 H12 0.98(5) . . no
C6 H11 0.94(5) . . no
C7 H13 1.00(5) . . no
C7 H14 0.91(5) . . no
C8 C14 1.499(9) . . no
C8 C9 1.518(7) . . no
C9 C10 1.519(7) . . no
C10 C11 1.540(10) . . no
C11 C12 1.517(11) . . no
C12 C13 1.531(11) . . no
C13 C14 1.501(10) . . no
C8 H17 0.98(5) . . no
C9 H18 1.01(5) . . no
C10 H19 1.00(5) . . no
C10 H20 0.98(5) . . no
C11 H21 1.08(6) . . no
C11 H22 1.03(5) . . no
C12 H23 1.01(6) . . no
C12 H24 0.95(6) . . no
C13 H25 1.10(6) . . no
C13 H26 0.74(7) . . no
C14 H27 1.01(5) . . no
C14 H28 1.02(5) . . no

loop_
_geom_hbond_atom_site_label_D
_geom_hbond_atom_site_label_H
_geom_hbond_atom_site_label_A
_geom_hbond_distance_DH
_geom_hbond_distance_HA
_geom_hbond_distance_DA
_geom_hbond_angle_DHA
_geom_hbond_site_symmetry_A
_geom_hbond_publ_flag
O1 H1 O3 0.63(5) 2.01(5) 2.624(5) 169(7) . yes
O2 H2 Cl2 0.62(5) 2.76(5) 2.992(4) 106(5) . yes
O2 H2 O4 0.62(5) 2.15(5) 2.714(5) 154(6) 3_556 yes
O3 H15 Cl2 0.68(5) 2.41(5) 3.062(4) 161(5) 3_566 yes
O4 H16 Cl1 0.84(5) 2.45(5) 3.260(4) 162(4) . yes

loop_
_geom_torsion_atom_site_label_1
_geom_torsion_atom_site_label_2
_geom_torsion_atom_site_label_3
_geom_torsion_atom_site_label_4
_geom_torsion
_geom_torsion_site_symmetry_1
_geom_torsion_site_symmetry_2
_geom_torsion_site_symmetry_3
_geom_torsion_site_symmetry_4
_geom_torsion_publ_flag
Cl2 Cu Cl1 Cu 103.32(6) . . . 3_566 no
O1 Cu Cl1 Cu -93.00(12) . . . 3_566 no
Cl1 Cu Cl1 Cu 0.00(6) 3_566 . . 3_566 no
Cl1 Cu O1 C1 160.2(3) . . . . no
O2 Cu O1 C1 -24.4(3) . . . . no
Cl1 Cu O1 C1 71.7(3) 3_566 . . . no
Cl2 Cu O2 C2 158.9(3) . . . . no
O1 Cu O2 C2 -5.8(3) . . . . no
Cl1 Cu O2 C2 -97.5(3) 3_566 . . . no
Cl1 Cu Cl1 Cu 0.00(7) . . 3_566 3_566 no
Cl2 Cu Cl1 Cu -97.79(6) . . 3_566 3_566 no
O1 Cu Cl1 Cu 91.65(11) . . 3_566 3_566 no
O2 Cu Cl1 Cu 170.15(10) . . 3_566 3_566 no
Cu O1 C1 C2 47.9(4) . . . . no
Cu O1 C1 C7 174.3(3) . . . . no
Cu O2 C2 C1 32.0(4) . . . . no
Cu O2 C2 C3 157.7(3) . . . . no
O1 C1 C2 O2 -47.9(4) . . . . no
O1 C1 C2 C3 -170.6(4) . . . . no
C7 C1 C2 O2 -171.5(4) . . . . no
C7 C1 C2 C3 65.7(6) . . . . no
O1 C1 C7 C6 -177.4(4) . . . . no
C2 C1 C7 C6 -57.8(6) . . . . no
O2 C2 C3 C4 158.8(5) . . . . no
C1 C2 C3 C4 -82.2(6) . . . . no
C2 C3 C4 C5 50.6(8) . . . . no
C3 C4 C5 C6 18.4(9) . . . . no
C4 C5 C6 C7 -74.0(7) . . . . no
C5 C6 C7 C1 75.9(6) . . . . no
O3 C8 C9 O4 78.0(4) . . . . no
O3 C8 C9 C10 -160.7(4) . . . . no
C14 C8 C9 O4 -157.8(4) . . . . no
C14 C8 C9 C10 -36.4(7) . . . . no
O3 C8 C14 C13 81.3(6) . . . . no
C9 C8 C14 C13 -40.2(7) . . . . no
O4 C9 C10 C11 -152.3(4) . . . . no
C8 C9 C10 C11 85.1(6) . . . . no
C9 C10 C11 C12 -73.1(7) . . . . no
C10 C11 C12 C13 55.7(9) . . . . no
C11 C12 C13 C14 -71.1(9) . . . . no
C12 C13 C14 C8 85.9(8) . . . . no
